data_2001849
loop_
_publ_author_name
'Bachechi, F.'

_publ_section_title
;
 Structure of the dinuclear platinum monohydrido bridged complex
 [(PEt~3~)~2~HPt(\m-H)PtH(PEt~3~)~2~][BPh~4~]
;
_journal_issue 3
_journal_name_full 'Acta Crystallographica Section C'
_journal_page_first 460
_journal_page_last 464
_journal_paper_doi 10.1107/S0108270192007674
_journal_volume 49
_journal_year 1993
_chemical_formula_moiety 'C24 H63 P4 Pt2, C24 H20 B1'
_chemical_formula_sum 'C48 H83 B P4 Pt2'
_chemical_formula_weight 1185.1
_symmetry_cell_setting monoclinic
_symmetry_space_group_name_Hall '-C 2yac'
_symmetry_space_group_name_H-M 'C 2/n 1 1'
_cell_angle_alpha 90
_cell_angle_beta 93.10(3)
_cell_angle_gamma 90
_cell_formula_units_Z 8
_cell_length_a 23.284(10)
_cell_length_b 20.923(7)
_cell_length_c 21.822(8)
_cell_volume 10615(7)
_diffrn_radiation_type Mo
_diffrn_radiation_wavelength 0.71073
_exptl_absorpt_coefficient_mu 5.47
_exptl_crystal_density_diffrn 1.483
_exptl_crystal_F_000 4736
_cod_data_source_file na1006.cif
_cod_data_source_block na1006_structure_1_of_1
_cod_original_cell_volume 10615(6)
_cod_original_sg_symbol_H-M 'C 2/n'
_cod_original_formula_sum 'C48 H83 B1 P4 Pt2'
_cod_database_code 2001849

loop_
_atom_site_label
_atom_site_fract_x
_atom_site_fract_y
_atom_site_fract_z
_atom_site_U_iso_or_equiv
Pt(1) .05285(4) .15697(4) .21504(4) .0655(3)
Pt(2) .01627(5) .28094(5) .15292(4) .0732(3)
Pt(1') .0062(10) .1838(11) .1409(10) .089(3)
Pt(2') .0757(9) .0269(11) .2250(9) .073(2)
Pt(1") .0927(7) .2189(7) .1435(7) .083(3)
Pt(2") -.0108(7) .2263(7) .2184(8) .097(3)
P(1) .0761(3) .0857(4) .1427(3) .080(10)
P(2) .0399(3) .2057(3) .3067(3) .120(10)
P(3) -.0787(3) .2538(3) .1392(3) .100(10)
P(4) .1031(3) .3301(4) .1477(3) .080(10)
B -.2351(11) .0371(13) .4953(13) .100(10)
C(1) .150(3) .067(3) .138(3) .110(10)
C(2) .185(2) .059(2) .188(2) .140(10)
C(3) .085(4) .105(5) .063(4) .13(2)
C(4) .052(3) .124(3) .037(3) .120(10)
C(5) .033(2) .013(3) .137(3) .110(10)
C(6) .006(3) -.010(3) .186(3) .120(10)
C(7) .109(3) .208(3) .355(3) .100(10)
C(8) .1563(14) .1785(15) .3476(15) .120(10)
C(9) -.001(3) .167(3) .356(3) .110(10)
C(10) -.0477(14) .1256(16) .3426(14) .120(10)
C(11) .0115(16) .2878(18) .3108(17) .140(10)
C(12) .0154(12) .3181(14) .3734(13) .110(10)
C(13) -.130(2) .291(2) .187(2) .150(10)
C(14) -.1230(13) .3504(16) .2108(14) .110(10)
C(15) -.113(4) .173(4) .141(4) .140(10)
C(16) -.122(3) .136(3) .171(3) .110(10)
C(17) -.109(2) .277(3) .063(3) .110(10)
C(18) -.0772(13) .2698(15) .0092(14) .110(10)
C(19) .167(3) .293(3) .131(3) .110(10)
C(20) .191(3) .261(3) .180(3) .160(10)
C(21) .128(3) .390(3) .209(3) .110(10)
C(22) .100(3) .435(3) .211(3) .120(10)
C(23) .1051(16) .3851(19) .0813(18) .150(10)
C(24) .0943(16) .3500(18) .0231(17) .140(10)
C(31) -.2284(7) .0871(9) .4359(8) ?
C(32) -.2299(7) .1525(10) .4474(7) ?
C(33) -.2199(8) .1957(7) .4006(9) ?
C(34) -.2085(7) .1735(9) .3424(8) ?
C(35) -.2070(7) .1080(10) .3309(7) ?
C(36) -.2170(7) .0649(7) .3777(9) ?
C(37) -.1697(6) .028(2) .5310(8) ?
C(38) -.1633(6) .005(2) .5910(7) ?
C(39) -.1086(8) -.0014(9) .6194(6) ?
C(40) -.0603(6) .015(2) .5878(8) ?
C(41) -.0667(6) .037(2) .5278(7) ?
C(42) -.1214(8) .0438(8) .4995(6) ?
C(43) -.2808(7) .0725(12) .5433(10) ?
C(44) -.2616(6) .1012(16) .5982(7) ?
C(45) -.3003(7) .1331(8) .6338(6) ?
C(46) -.3582(7) .1363(12) .6146(6) ?
C(47) -.3774(6) .1076(16) .5597(7) ?
C(48) -.3387(7) .0757(8) .5241(6) ?
C(49) -.2604(8) -.0357(7) .4740(8) ?
C(50) -.3008(8) -.0416(7) .4249(8) ?
C(51) -.3243(7) -.1011(9) .4099(7) ?
C(52) -.3073(8) -.1548(7) .4439(8) ?
C(53) -.2670(8) -.1489(7) .4931(8) ?
C(54) -.2435(7) -.0894(9) .5081(7) ?

loop_
_geom_angle_atom_site_label_1
_geom_angle_atom_site_label_2
_geom_angle_atom_site_label_3
_geom_angle
P(1) Pt(1) P(2) 163.1(3)
P(3) Pt(2) P(4) 163.9(2)
Pt(1) P(1) C(1) 118(2)
Pt(1) P(1) C(3) 125(3)
Pt(1) P(1) C(5) 116(2)
C(1) P(1) C(3) 80(4)
C(1) P(1) C(5) 110(3)
C(3) P(1) C(5) 103(4)
Pt(1) P(2) C(7) 111(2)
Pt(1) P(2) C(9) 117(2)
Pt(1) P(2) C(11) 122.0(10)
C(7) P(2) C(9) 99(3)
C(7) P(2) C(11) 102(2)
C(9) P(2) C(11) 104(3)
Pt(2) P(3) C(13) 119(2)
Pt(2) P(3) C(15) 129(2)
Pt(2) P(3) C(17) 112(2)
C(13) P(3) C(15) 95(3)
C(13) P(3) C(17) 100(2)
C(15) P(3) C(17) 97(3)
Pt(2) P(4) C(19) 126(2)
Pt(2) P(4) C(21) 120(2)
Pt(2) P(4) C(23) 112.0(10)
C(19) P(4) C(21) 102(3)
C(19) P(4) C(23) 93(2)
C(21) P(4) C(23) 97(2)
P(1) C(1) C(2) 122(4)
P(1) C(3) C(4) 119(8)
P(1) C(5) C(6) 121(5)
P(2) C(7) C(8) 130(4)
P(2) C(9) C(10) 129(5)
P(2) C(11) C(12) 117(2)
P(3) C(13) C(14) 124(3)
P(3) C(15) C(16) 142(7)
P(3) C(17) C(18) 122(4)
P(4) C(19) C(20) 111(5)
P(4) C(21) C(22) 114(6)
P(4) C(23) C(24) 111(3)

loop_
_geom_bond_atom_site_label_1
_geom_bond_atom_site_label_2
_geom_bond_distance
Pt(1) P(1) 2.258(7)
Pt(1) P(2) 2.279(6)
Pt(2) P(3) 2.288(7)
Pt(2) P(4) 2.277(8)
P(1) C(1) 1.76(6)
P(1) C(3) 1.82(9)
P(1) C(5) 1.82(6)
P(2) C(7) 1.88(6)
P(2) C(9) 1.68(7)
P(2) C(11) 1.81(4)
P(3) C(13) 1.80(5)
P(3) C(15) 1.88(8)
P(3) C(17) 1.84(6)
P(4) C(19) 1.74(6)
P(4) C(21) 1.91(7)
P(4) C(23) 1.85(4)
C(1) C(2) 1.35(8)
C(3) C(4) 1.02(12)
C(5) C(6) 1.35(8)
C(7) C(8) 1.27(7)
C(9) C(10) 1.40(8)
C(11) C(12) 1.51(5)
C(13) C(14) 1.35(6)
C(15) C(16) 1.04(10)
C(17) C(18) 1.42(6)
C(19) C(20) 1.37(9)
C(21) C(22) 1.15(10)
C(23) C(24) 1.48(6)
